data_7200359
loop_
_publ_author_name
'Liu, Tianfu'
'L\"u, Jian'
'Shi, Linxi'
'Guo, Zhengang'
'Cao, Rong'

_publ_section_title
;
 Conformation control of a flexible 1,4-phenylenediacetate ligand in
 coordination complexes: a rigidity-modulated strategy
;
_journal_issue 4
_journal_name_full CrystEngComm
_journal_page_first 583
_journal_paper_doi 10.1039/b813444h
_journal_volume 11
_journal_year 2009
_chemical_formula_moiety 'C20 H18 N2 O5 Zn'
_chemical_formula_sum 'C20 H18 N2 O5 Zn'
_chemical_formula_weight 431.73
_chemical_name_systematic
;
?
;
_space_group_IT_number 2
_symmetry_cell_setting triclinic
_symmetry_space_group_name_Hall '-P 1'
_symmetry_space_group_name_H-M 'P -1'
_atom_sites_solution_hydrogens geom
_atom_sites_solution_primary direct
_atom_sites_solution_secondary difmap
_audit_creation_method SHELXL-97
_cell_angle_alpha 113.980(4)
_cell_angle_beta 96.830(4)
_cell_angle_gamma 105.560(2)
_cell_formula_units_Z 2
_cell_length_a 9.700(4)
_cell_length_b 10.470(5)
_cell_length_c 10.500(5)
_cell_measurement_reflns_used 2184
_cell_measurement_temperature 298(2)
_cell_measurement_theta_max 27.4526
_cell_measurement_theta_min 3.0825
_cell_volume 906.6(7)
_computing_cell_refinement 'CrystalClear (Rigaku/MSC Inc., 2005)'
_computing_data_collection 'CrystalClear (Rigaku/MSC Inc., 2005)'
_computing_data_reduction 'CrystalClear (Rigaku/MSC Inc., 2005)'
_computing_molecular_graphics 'SHELXL-97 (Sheldrick, 1997)'
_computing_publication_material 'SHELXL-97 (Sheldrick, 1997)'
_computing_structure_refinement 'SHELXL-97 (Sheldrick, 1997)'
_computing_structure_solution 'SHELXS-97 (Sheldrick, 1990)'
_diffrn_ambient_temperature 298(2)
_diffrn_detector_area_resol_mean 14.6306
_diffrn_measured_fraction_theta_full 0.984
_diffrn_measured_fraction_theta_max 0.984
_diffrn_measurement_device_type
;
Mercury70 (2x2 bin mode)
;
_diffrn_measurement_method CCD_Profile_fitting
_diffrn_radiation_monochromator graphite
_diffrn_radiation_source 'fine-focus sealed tube'
_diffrn_radiation_type MoK\a
_diffrn_radiation_wavelength 0.71073
_diffrn_reflns_av_R_equivalents 0.0324
_diffrn_reflns_av_sigmaI/netI 0.0619
_diffrn_reflns_limit_h_max 9
_diffrn_reflns_limit_h_min -12
_diffrn_reflns_limit_k_max 13
_diffrn_reflns_limit_k_min -13
_diffrn_reflns_limit_l_max 13
_diffrn_reflns_limit_l_min -13
_diffrn_reflns_number 7100
_diffrn_reflns_theta_full 27.48
_diffrn_reflns_theta_max 27.48
_diffrn_reflns_theta_min 2.26
_diffrn_standards_decay_% 0
_diffrn_standards_interval_count 0
_diffrn_standards_interval_time .
_diffrn_standards_number 0
_exptl_absorpt_coefficient_mu 1.390
_exptl_absorpt_correction_T_max 0.930
_exptl_absorpt_correction_T_min 0.846
_exptl_absorpt_correction_type multi-scan
_exptl_absorpt_process_details CrystalClear
_exptl_crystal_colour White
_exptl_crystal_density_diffrn 1.574
_exptl_crystal_density_method 'not measured'
_exptl_crystal_description Prism
_exptl_crystal_F_000 440
_exptl_crystal_size_max 0.1500
_exptl_crystal_size_mid 0.1000
_exptl_crystal_size_min 0.0500
_refine_diff_density_max 1.144
_refine_diff_density_min -1.019
_refine_diff_density_rms 0.105
_refine_ls_extinction_method none
_refine_ls_goodness_of_fit_ref 0.979
_refine_ls_hydrogen_treatment constr
_refine_ls_matrix_type full
_refine_ls_number_parameters 243
_refine_ls_number_reflns 4101
_refine_ls_number_restraints 24
_refine_ls_restrained_S_all 0.976
_refine_ls_R_factor_all 0.0968
_refine_ls_R_factor_gt 0.0703
_refine_ls_shift/su_max 0.001
_refine_ls_shift/su_mean 0.000
_refine_ls_structure_factor_coef Fsqd
_refine_ls_weighting_details 'calc w=1/[\s^2^(Fo^2^)+(0.1119P)^2^+2.0327P] where P=(Fo^2^+2Fc^2^)/3'
_refine_ls_weighting_scheme calc
_refine_ls_wR_factor_gt 0.1814
_refine_ls_wR_factor_ref 0.2047
_reflns_number_gt 2994
_reflns_number_total 4101
_reflns_threshold_expression >2sigma(I)
_cod_data_source_file b813444h.txt
_cod_data_source_block 2a
_cod_depositor_comments
;
The following automatic conversions were performed:
'_symmetry_cell_setting' value 'Triclinic' changed to 'triclinic'
according to '/home/saulius/struct/CIF-dictionaries/cif_core.dic'
dictionary named 'cif_core.dic' version 2.4.1 from
2010-06-29.

'_exptl_absorpt_correction_type' value 'Multi-scan' changed
to 'multi-scan' according to
'/home/saulius/struct/CIF-dictionaries/cif_core.dic' dictionary named
'cif_core.dic' version 2.4.1 from 2010-06-29.

Automatic conversion script
Id: cif_fix_enum 1527 2010-12-29 10:47:43Z saulius 
;
_cod_original_sg_symbol_H-M P-1
_cod_database_code 7200359

loop_
_symmetry_equiv_pos_as_xyz
'x, y, z'
'-x, -y, -z'

loop_
_atom_site_label
_atom_site_type_symbol
_atom_site_fract_x
_atom_site_fract_y
_atom_site_fract_z
_atom_site_U_iso_or_equiv
_atom_site_adp_type
_atom_site_occupancy
_atom_site_symmetry_multiplicity
_atom_site_calc_flag
_atom_site_refinement_flags
_atom_site_disorder_assembly
_atom_site_disorder_group
Zn1 Zn 0.37663(7) 0.34535(6) 0.54590(6) 0.0360(2) Uani 1 1 d . . .
C1 C 0.2997(6) 0.6136(6) 0.7348(5) 0.0365(11) Uani 1 1 d . . .
H1A H 0.2379 0.5839 0.6431 0.044 Uiso 1 1 calc R . .
C2 C 0.2896(6) 0.7299(6) 0.8541(5) 0.0364(11) Uani 1 1 d . . .
H2A H 0.2214 0.7777 0.8439 0.044 Uiso 1 1 calc R . .
C3 C 0.3810(5) 0.7764(5) 0.9897(5) 0.0300(10) Uani 1 1 d . . .
C4 C 0.4768(6) 0.7002(5) 0.9975(5) 0.0356(11) Uani 1 1 d . . .
H4A H 0.5403 0.7274 1.0875 0.043 Uiso 1 1 calc R . .
C5 C 0.4782(6) 0.5835(5) 0.8715(5) 0.0353(11) Uani 1 1 d . . .
H5A H 0.5436 0.5319 0.8781 0.042 Uiso 1 1 calc R . .
C6 C 0.3740(6) 0.9035(5) 1.1178(5) 0.0343(11) Uani 1 1 d . . .
C7 C 0.3419(6) 1.0196(5) 1.1037(5) 0.0393(12) Uani 1 1 d . . .
H7A H 0.3226 1.0173 1.0118 0.047 Uiso 1 1 calc R . .
C8 C 0.3384(6) 1.1386(5) 1.2249(5) 0.0380(12) Uani 1 1 d . . .
H8A H 0.3159 1.2167 1.2130 0.046 Uiso 1 1 calc R . .
C9 C 0.3910(9) 1.0359(7) 1.3688(6) 0.063(2) Uani 1 1 d . . .
H9A H 0.4059 1.0396 1.4615 0.076 Uiso 1 1 calc R . .
C10 C 0.3981(8) 0.9134(7) 1.2550(6) 0.0556(17) Uani 1 1 d . . .
H10A H 0.4192 0.8365 1.2703 0.067 Uiso 1 1 calc R . .
C11 C 0.1732(7) 0.1888(8) 0.6315(6) 0.0582(18) Uani 1 1 d . . .
C12 C 0.0423(7) 0.1384(7) 0.6859(6) 0.0550(16) Uani 1 1 d . . .
H12A H -0.0456 0.1470 0.6363 0.066 Uiso 1 1 calc R . .
H12B H 0.0201 0.0322 0.6626 0.066 Uiso 1 1 calc R . .
C13 C 0.0723(6) 0.2302(6) 0.8459(6) 0.0423(12) Uani 1 1 d . . .
C14 C 0.0448(7) 0.1662(6) 0.9361(6) 0.0503(14) Uani 1 1 d . . .
H14A H 0.0102 0.0606 0.8972 0.060 Uiso 1 1 calc R . .
C15 C 0.0669(7) 0.2532(7) 1.0828(6) 0.0493(14) Uani 1 1 d . . .
H15A H 0.0445 0.2063 1.1423 0.059 Uiso 1 1 calc R . .
C16 C 0.1209(6) 0.4070(6) 1.1437(6) 0.0435(13) Uani 1 1 d . . .
C17 C 0.1514(7) 0.4717(6) 1.0546(6) 0.0456(13) Uani 1 1 d . . .
H17A H 0.1896 0.5773 1.0943 0.055 Uiso 1 1 calc R . .
C18 C 0.1270(7) 0.3845(6) 0.9075(6) 0.0458(13) Uani 1 1 d . . .
H18A H 0.1481 0.4316 0.8479 0.055 Uiso 1 1 calc R . .
C19 C 0.1509(8) 0.5036(8) 1.3050(6) 0.0590(17) Uani 1 1 d . . .
H19A H 0.0792 0.4536 1.3445 0.071 Uiso 1 1 calc R . .
H19B H 0.1402 0.6006 1.3239 0.071 Uiso 1 1 calc R . .
C20 C 0.3079(7) 0.5280(6) 1.3766(5) 0.0427(14) Uani 1 1 d . . .
N1 N 0.3924(5) 0.5409(4) 0.7424(4) 0.0332(9) Uani 1 1 d . . .
N2 N 0.3645(5) 1.1500(5) 1.3567(4) 0.0406(10) Uani 1 1 d . . .
O1 O 0.1599(6) 0.2536(7) 0.5550(5) 0.0855(12) Uani 1 1 d U . .
O2 O 0.2885(7) 0.1720(7) 0.6648(5) 0.0855(12) Uani 1 1 d U . .
O3 O 0.4109(6) 0.6316(5) 1.3778(5) 0.0656(10) Uani 1 1 d U . .
O4 O 0.3244(6) 0.4402(5) 1.4213(5) 0.0656(10) Uani 1 1 d U . .
O5W O 0.1218(13) 0.8058(13) 0.6275(10) 0.177(5) Uani 1 1 d . . .

loop_
_atom_site_aniso_label
_atom_site_aniso_U_11
_atom_site_aniso_U_22
_atom_site_aniso_U_33
_atom_site_aniso_U_23
_atom_site_aniso_U_13
_atom_site_aniso_U_12
Zn1 0.0519(4) 0.0321(3) 0.0224(3) 0.0052(2) 0.0086(2) 0.0241(3)
C1 0.050(3) 0.036(3) 0.020(2) 0.006(2) 0.005(2) 0.025(2)
C2 0.052(3) 0.036(3) 0.024(2) 0.009(2) 0.011(2) 0.027(2)
C3 0.039(3) 0.024(2) 0.021(2) 0.0052(18) 0.0055(18) 0.0124(19)
C4 0.048(3) 0.035(3) 0.025(2) 0.011(2) 0.008(2) 0.020(2)
C5 0.044(3) 0.035(3) 0.028(2) 0.010(2) 0.008(2) 0.022(2)
C6 0.044(3) 0.031(2) 0.023(2) 0.0041(19) 0.007(2) 0.019(2)
C7 0.060(3) 0.031(2) 0.023(2) 0.008(2) 0.009(2) 0.019(2)
C8 0.054(3) 0.031(2) 0.028(2) 0.008(2) 0.009(2) 0.024(2)
C9 0.119(6) 0.059(4) 0.022(2) 0.012(3) 0.012(3) 0.061(4)
C10 0.100(5) 0.050(3) 0.028(3) 0.015(2) 0.013(3) 0.047(4)
C11 0.045(3) 0.065(4) 0.021(3) -0.015(3) -0.006(2) 0.018(3)
C12 0.057(4) 0.050(3) 0.036(3) 0.011(3) 0.006(3) 0.002(3)
C13 0.042(3) 0.040(3) 0.035(3) 0.011(2) 0.006(2) 0.011(2)
C14 0.060(4) 0.035(3) 0.042(3) 0.011(2) 0.007(3) 0.007(3)
C15 0.055(4) 0.055(4) 0.042(3) 0.025(3) 0.016(3) 0.021(3)
C16 0.041(3) 0.049(3) 0.036(3) 0.013(2) 0.013(2) 0.019(3)
C17 0.052(3) 0.034(3) 0.041(3) 0.010(2) 0.013(3) 0.012(2)
C18 0.056(4) 0.039(3) 0.038(3) 0.017(2) 0.010(3) 0.012(3)
C19 0.066(4) 0.068(4) 0.034(3) 0.010(3) 0.024(3) 0.026(3)
C20 0.081(4) 0.038(3) 0.018(2) 0.009(2) 0.013(2) 0.040(3)
N1 0.044(2) 0.030(2) 0.0214(18) 0.0062(16) 0.0079(17) 0.0177(18)
N2 0.059(3) 0.036(2) 0.026(2) 0.0071(18) 0.0100(19) 0.028(2)
O1 0.082(3) 0.106(3) 0.044(2) 0.008(2) 0.0176(19) 0.039(2)
O2 0.082(3) 0.106(3) 0.044(2) 0.008(2) 0.0176(19) 0.039(2)
O3 0.111(3) 0.0557(19) 0.0446(17) 0.0204(15) 0.0198(18) 0.054(2)
O4 0.111(3) 0.0557(19) 0.0446(17) 0.0204(15) 0.0198(18) 0.054(2)
O5W 0.244(12) 0.227(11) 0.129(7) 0.104(8) 0.023(7) 0.162(10)

loop_
_atom_type_symbol
_atom_type_description
_atom_type_scat_dispersion_real
_atom_type_scat_dispersion_imag
_atom_type_scat_source
C C 0.0033 0.0016 'International Tables Vol C Tables 4.2.6.8 and 6.1.1.4'
N N 0.0061 0.0033 'International Tables Vol C Tables 4.2.6.8 and 6.1.1.4'
O O 0.0106 0.0060 'International Tables Vol C Tables 4.2.6.8 and 6.1.1.4'
Zn Zn 0.2839 1.4301 'International Tables Vol C Tables 4.2.6.8 and 6.1.1.4'
H H 0.0000 0.0000 'International Tables Vol C Tables 4.2.6.8 and 6.1.1.4'

loop_
_geom_angle_atom_site_label_1
_geom_angle_atom_site_label_2
_geom_angle_atom_site_label_3
_geom_angle
_geom_angle_site_symmetry_1
_geom_angle_site_symmetry_3
_geom_angle_publ_flag
O4 Zn1 O3 122.1(2) 1_554 2_667 ?
O4 Zn1 O1 96.2(3) 1_554 . ?
O3 Zn1 O1 141.6(2) 2_667 . ?
O4 Zn1 N2 90.58(17) 1_554 1_544 ?
O3 Zn1 N2 87.78(17) 2_667 1_544 ?
O1 Zn1 N2 94.5(2) . 1_544 ?
O4 Zn1 N1 91.31(16) 1_554 . ?
O3 Zn1 N1 90.89(17) 2_667 . ?
O1 Zn1 N1 85.71(18) . . ?
N2 Zn1 N1 178.07(15) 1_544 . ?
N1 C1 C2 123.2(4) . . ?
N1 C1 H1A 118.4 . . ?
C2 C1 H1A 118.4 . . ?
C1 C2 C3 119.2(4) . . ?
C1 C2 H2A 120.4 . . ?
C3 C2 H2A 120.4 . . ?
C4 C3 C2 117.5(4) . . ?
C4 C3 C6 122.7(4) . . ?
C2 C3 C6 119.8(4) . . ?
C3 C4 C5 119.2(4) . . ?
C3 C4 H4A 120.4 . . ?
C5 C4 H4A 120.4 . . ?
N1 C5 C4 123.1(4) . . ?
N1 C5 H5A 118.4 . . ?
C4 C5 H5A 118.4 . . ?
C10 C6 C7 116.9(4) . . ?
C10 C6 C3 122.9(4) . . ?
C7 C6 C3 120.2(4) . . ?
C8 C7 C6 119.4(4) . . ?
C8 C7 H7A 120.3 . . ?
C6 C7 H7A 120.3 . . ?
N2 C8 C7 123.8(5) . . ?
N2 C8 H8A 118.1 . . ?
C7 C8 H8A 118.1 . . ?
N2 C9 C10 124.0(5) . . ?
N2 C9 H9A 118.0 . . ?
C10 C9 H9A 118.0 . . ?
C9 C10 C6 119.4(5) . . ?
C9 C10 H10A 120.3 . . ?
C6 C10 H10A 120.3 . . ?
O2 C11 O1 121.4(7) . . ?
O2 C11 C12 120.9(7) . . ?
O1 C11 C12 117.7(6) . . ?
C13 C12 C11 111.3(5) . . ?
C13 C12 H12A 109.4 . . ?
C11 C12 H12A 109.4 . . ?
C13 C12 H12B 109.4 . . ?
C11 C12 H12B 109.4 . . ?
H12A C12 H12B 108.0 . . ?
C14 C13 C18 117.7(5) . . ?
C14 C13 C12 122.1(5) . . ?
C18 C13 C12 120.2(5) . . ?
C13 C14 C15 121.1(5) . . ?
C13 C14 H14A 119.4 . . ?
C15 C14 H14A 119.4 . . ?
C16 C15 C14 121.0(6) . . ?
C16 C15 H15A 119.5 . . ?
C14 C15 H15A 119.5 . . ?
C17 C16 C15 118.1(5) . . ?
C17 C16 C19 120.3(6) . . ?
C15 C16 C19 121.5(6) . . ?
C16 C17 C18 120.9(5) . . ?
C16 C17 H17A 119.6 . . ?
C18 C17 H17A 119.6 . . ?
C13 C18 C17 121.2(5) . . ?
C13 C18 H18A 119.4 . . ?
C17 C18 H18A 119.4 . . ?
C16 C19 C20 108.3(5) . . ?
C16 C19 H19A 110.0 . . ?
C20 C19 H19A 110.0 . . ?
C16 C19 H19B 110.0 . . ?
C20 C19 H19B 110.0 . . ?
H19A C19 H19B 108.4 . . ?
O4 C20 O3 125.3(6) . . ?
O4 C20 C19 117.5(6) . . ?
O3 C20 C19 117.1(5) . . ?
C5 N1 C1 117.8(4) . . ?
C5 N1 Zn1 124.0(3) . . ?
C1 N1 Zn1 117.8(3) . . ?
C8 N2 C9 116.5(4) . . ?
C8 N2 Zn1 122.8(3) . 1_566 ?
C9 N2 Zn1 120.6(3) . 1_566 ?
C11 O1 Zn1 104.2(5) . . ?
C20 O3 Zn1 118.3(4) . 2_667 ?
C20 O4 Zn1 164.7(4) . 1_556 ?

loop_
_geom_bond_atom_site_label_1
_geom_bond_atom_site_label_2
_geom_bond_distance
_geom_bond_site_symmetry_2
_geom_bond_publ_flag
Zn1 O4 2.030(4) 1_554 ?
Zn1 O3 2.033(5) 2_667 ?
Zn1 O1 2.095(6) . ?
Zn1 N2 2.158(4) 1_544 ?
Zn1 N1 2.190(4) . ?
C1 N1 1.340(6) . ?
C1 C2 1.384(6) . ?
C1 H1A 0.9500 . ?
C2 C3 1.398(7) . ?
C2 H2A 0.9500 . ?
C3 C4 1.393(7) . ?
C3 C6 1.482(6) . ?
C4 C5 1.394(7) . ?
C4 H4A 0.9500 . ?
C5 N1 1.331(6) . ?
C5 H5A 0.9500 . ?
C6 C10 1.388(7) . ?
C6 C7 1.391(7) . ?
C7 C8 1.385(7) . ?
C7 H7A 0.9500 . ?
C8 N2 1.327(6) . ?
C8 H8A 0.9500 . ?
C9 N2 1.337(7) . ?
C9 C10 1.378(8) . ?
C9 H9A 0.9500 . ?
C10 H10A 0.9500 . ?
C11 O2 1.211(8) . ?
C11 O1 1.260(9) . ?
C11 C12 1.507(10) . ?
C12 C13 1.501(8) . ?
C12 H12A 0.9900 . ?
C12 H12B 0.9900 . ?
C13 C14 1.377(8) . ?
C13 C18 1.386(8) . ?
C14 C15 1.388(8) . ?
C14 H14A 0.9500 . ?
C15 C16 1.381(8) . ?
C15 H15A 0.9500 . ?
C16 C17 1.376(8) . ?
C16 C19 1.519(8) . ?
C17 C18 1.388(8) . ?
C17 H17A 0.9500 . ?
C18 H18A 0.9500 . ?
C19 C20 1.521(9) . ?
C19 H19A 0.9900 . ?
C19 H19B 0.9900 . ?
C20 O4 1.226(6) . ?
C20 O3 1.257(8) . ?
